data_4028468
loop_
_publ_author_name
'Joseph E. Banning'
'Jacob Gentillon'
'Pavel G. Ryabchuk'
'Anthony R. Prosser'
'Andrew Rogers'
'Andrew Edwards'
'Andrew Holtzen'
'Ivan A. Babkov'
'Marina Rubina'
'Michael Rubin'

_publ_section_title
;
 Formal Substitution of Bromocyclopropanes with Nitrogen Nucleophiles
;
_journal_name_full 'Journal of Organic Chemistry'
_journal_page_first 7601
_journal_page_last 7616
_journal_paper_doi 10.1021/jo4011798
_journal_volume 78
_journal_year 2013
_chemical_formula_sum 'C19 H30 N2 O3 S'
_chemical_formula_weight 366.51
_chemical_name_systematic
; 
 ? 
;
_space_group_IT_number 2
_symmetry_cell_setting triclinic
_symmetry_space_group_name_Hall '-P 1'
_symmetry_space_group_name_H-M 'P -1'
_atom_sites_solution_hydrogens difmap
_atom_sites_solution_primary direct
_atom_sites_solution_secondary difmap
_audit_creation_method SHELXTL
_cell_angle_alpha 70.290(4)
_cell_angle_beta 75.181(5)
_cell_angle_gamma 85.869(4)
_cell_formula_units_Z 4
_cell_length_a 9.8452(16)
_cell_length_b 12.615(2)
_cell_length_c 17.535(3)
_cell_measurement_reflns_used 9918
_cell_measurement_temperature 100(2)
_cell_measurement_theta_max 68.94
_cell_measurement_theta_min 2.76
_cell_volume 1981.8(6)
_computing_cell_refinement 'Bruker SAINT'
_computing_data_collection 'Bruker APEX2'
_computing_data_reduction 'Bruker SAINT'
_computing_molecular_graphics 'Bruker SHELXTL'
_computing_publication_material 'Bruker SHELXTL'
_computing_structure_refinement 'Bruker SHELXTL'
_computing_structure_solution 'Bruker SHELXTL'
_diffrn_ambient_temperature 100(2)
_diffrn_measured_fraction_theta_full 0.951
_diffrn_measured_fraction_theta_max 0.917
_diffrn_measurement_device_type 'Bruker APEX-II CCD'
_diffrn_measurement_method '\f and \w scans'
_diffrn_radiation_monochromator 'Helios multilayer optics'
_diffrn_radiation_source 'Bruker MicroStar microfocus rotating anode'
_diffrn_radiation_type CuK\a
_diffrn_radiation_wavelength 1.54178
_diffrn_reflns_av_R_equivalents 0.0227
_diffrn_reflns_av_sigmaI/netI 0.0231
_diffrn_reflns_limit_h_max 10
_diffrn_reflns_limit_h_min -11
_diffrn_reflns_limit_k_max 15
_diffrn_reflns_limit_k_min -14
_diffrn_reflns_limit_l_max 20
_diffrn_reflns_limit_l_min -21
_diffrn_reflns_number 23448
_diffrn_reflns_theta_full 66.00
_diffrn_reflns_theta_max 69.45
_diffrn_reflns_theta_min 2.76
_exptl_absorpt_coefficient_mu 1.606
_exptl_absorpt_correction_T_max 1.000
_exptl_absorpt_correction_T_min 0.820
_exptl_absorpt_correction_type multi-scan
_exptl_crystal_colour colourless
_exptl_crystal_density_diffrn 1.228
_exptl_crystal_description Rectangular
_exptl_crystal_F_000 792
_exptl_crystal_size_max 0.22
_exptl_crystal_size_mid 0.14
_exptl_crystal_size_min 0.05
_refine_diff_density_max 0.472
_refine_diff_density_min -0.358
_refine_diff_density_rms 0.042
_refine_ls_extinction_coef 0.0019(2)
_refine_ls_extinction_expression Fc^*^=kFc[1+0.001xFc^2^\l^3^/sin(2\q)]^-1/4^
_refine_ls_extinction_method SHELXL
_refine_ls_goodness_of_fit_ref 1.044
_refine_ls_hydrogen_treatment refall
_refine_ls_matrix_type full
_refine_ls_number_parameters 692
_refine_ls_number_reflns 6812
_refine_ls_number_restraints 0
_refine_ls_restrained_S_all 1.044
_refine_ls_R_factor_all 0.0326
_refine_ls_R_factor_gt 0.0324
_refine_ls_shift/su_max 0.001
_refine_ls_shift/su_mean 0.000
_refine_ls_structure_factor_coef Fsqd
_refine_ls_weighting_details 'calc w=1/[\s^2^(Fo^2^)+(0.0428P)^2^+0.9651P] where P=(Fo^2^+2Fc^2^)/3'
_refine_ls_weighting_scheme calc
_refine_ls_wR_factor_gt 0.0850
_refine_ls_wR_factor_ref 0.0852
_reflns_number_gt 6782
_reflns_number_total 6812
_reflns_threshold_expression >2sigma(I)
_cod_data_source_file jo4011798_si_003.cif
_cod_data_source_block q06c
_cod_database_code 4028468

loop_
_symmetry_equiv_pos_as_xyz
'x, y, z'
'-x, -y, -z'

loop_
_atom_site_label
_atom_site_type_symbol
_atom_site_fract_x
_atom_site_fract_y
_atom_site_fract_z
_atom_site_U_iso_or_equiv
_atom_site_adp_type
_atom_site_occupancy
_atom_site_symmetry_multiplicity
_atom_site_calc_flag
S1A S 0.17895(3) 0.05407(3) 0.82065(2) 0.01857(10) Uani 1 1 d
O1A O -0.07936(10) 0.43893(8) 0.86087(6) 0.0237(2) Uani 1 1 d
O2A O 0.28157(10) 0.02564(9) 0.75664(7) 0.0273(2) Uani 1 1 d
O3A O 0.18283(11) 0.00346(8) 0.90641(6) 0.0247(2) Uani 1 1 d
N1A N 0.11870(13) 0.53240(9) 0.84982(7) 0.0167(2) Uani 1 1 d
H1NA H 0.2021(19) 0.5248(14) 0.8481(10) 0.019(4) Uiso 1 1 d
N2A N 0.19271(12) 0.19150(9) 0.79755(7) 0.0184(2) Uani 1 1 d
C1A C 0.04612(14) 0.44027(11) 0.86023(8) 0.0164(3) Uani 1 1 d
C2A C 0.13272(14) 0.33670(11) 0.87016(8) 0.0169(3) Uani 1 1 d
H2A H 0.2303(19) 0.3473(14) 0.8589(10) 0.021(4) Uiso 1 1 d
C3A C 0.08538(14) 0.24328(10) 0.84651(8) 0.0175(3) Uani 1 1 d
H3A H -0.0002(17) 0.2574(13) 0.8296(10) 0.017(4) Uiso 1 1 d
C4A C 0.07643(16) 0.22542(11) 0.93579(8) 0.0200(3) Uani 1 1 d
H4A H -0.014(2) 0.2254(14) 0.9696(11) 0.026(4) Uiso 1 1 d
H4B H 0.1429(18) 0.1779(15) 0.9601(10) 0.025(4) Uiso 1 1 d
C5A C 0.23301(15) 0.26166(12) 0.70798(8) 0.0223(3) Uani 1 1 d
H5A H 0.1586(18) 0.3213(14) 0.6987(10) 0.023(4) Uiso 1 1 d
H5B H 0.2343(18) 0.2183(15) 0.6728(11) 0.028(4) Uiso 1 1 d
C6A C 0.37664(16) 0.31786(13) 0.68423(9) 0.0269(3) Uani 1 1 d
H6A H 0.451(2) 0.2608(16) 0.6767(11) 0.035(5) Uiso 1 1 d
H6B H 0.3883(19) 0.3429(15) 0.7306(11) 0.032(4) Uiso 1 1 d
C7A C 0.39577(19) 0.42205(14) 0.60659(10) 0.0331(4) Uani 1 1 d
H7A H 0.363(2) 0.4044(17) 0.5632(13) 0.042(5) Uiso 1 1 d
H7B H 0.495(2) 0.4425(18) 0.5883(13) 0.045(5) Uiso 1 1 d
C8A C 0.3132(2) 0.52221(15) 0.62295(12) 0.0418(4) Uani 1 1 d
H8A H 0.212(2) 0.5044(19) 0.6381(13) 0.050(6) Uiso 1 1 d
H8B H 0.327(2) 0.591(2) 0.5745(15) 0.061(7) Uiso 1 1 d
H8C H 0.331(2) 0.5419(19) 0.6678(15) 0.054(6) Uiso 1 1 d
C9A C 0.01012(14) 0.02822(10) 0.81260(8) 0.0177(3) Uani 1 1 d
C10A C -0.10376(15) 0.01489(11) 0.88134(8) 0.0195(3) Uani 1 1 d
H10A H -0.0912(17) 0.0155(14) 0.9331(11) 0.023(4) Uiso 1 1 d
C11A C -0.23703(15) 0.00113(11) 0.87320(9) 0.0214(3) Uani 1 1 d
H11A H -0.3143(19) -0.0087(15) 0.9214(11) 0.030(4) Uiso 1 1 d
C12A C -0.25906(15) 0.00049(11) 0.79783(9) 0.0214(3) Uani 1 1 d
C13A C -0.14268(15) 0.01235(11) 0.73030(9) 0.0227(3) Uani 1 1 d
H13A H -0.1535(19) 0.0114(16) 0.6776(12) 0.035(5) Uiso 1 1 d
C14A C -0.00844(15) 0.02736(11) 0.73677(9) 0.0206(3) Uani 1 1 d
H14A H 0.0690(18) 0.0367(14) 0.6898(11) 0.023(4) Uiso 1 1 d
C15A C -0.40517(17) -0.00873(14) 0.78836(11) 0.0289(3) Uani 1 1 d
H15A H -0.403(3) -0.017(2) 0.7355(16) 0.064(7) Uiso 1 1 d
H15B H -0.449(3) -0.071(2) 0.8270(16) 0.065(7) Uiso 1 1 d
H15C H -0.451(3) 0.054(2) 0.7883(15) 0.068(7) Uiso 1 1 d
C16A C 0.06457(14) 0.64840(11) 0.83338(9) 0.0203(3) Uani 1 1 d
C17A C 0.18255(19) 0.71953(13) 0.83475(12) 0.0326(4) Uani 1 1 d
H17A H 0.266(2) 0.7142(16) 0.7939(12) 0.037(5) Uiso 1 1 d
H17B H 0.198(2) 0.6931(16) 0.8879(12) 0.034(5) Uiso 1 1 d
H17C H 0.154(2) 0.7950(18) 0.8245(12) 0.041(5) Uiso 1 1 d
C18A C 0.03473(16) 0.69084(12) 0.74698(9) 0.0244(3) Uani 1 1 d
H18A H -0.0306(19) 0.6410(15) 0.7415(11) 0.028(4) Uiso 1 1 d
H18B H 0.120(2) 0.6919(15) 0.7046(11) 0.028(4) Uiso 1 1 d
H18C H -0.0029(19) 0.7660(17) 0.7375(11) 0.033(5) Uiso 1 1 d
C19A C -0.06717(18) 0.65250(14) 0.90067(10) 0.0305(3) Uani 1 1 d
H19A H -0.0451(19) 0.6217(16) 0.9544(12) 0.035(5) Uiso 1 1 d
H19B H -0.143(2) 0.6079(18) 0.8991(12) 0.043(5) Uiso 1 1 d
H19C H -0.094(2) 0.7310(18) 0.8912(12) 0.041(5) Uiso 1 1 d
S1B S 0.27758(3) 0.17463(2) 0.432875(19) 0.01710(10) Uani 1 1 d
O1B O 0.56972(10) 0.51291(8) 0.16402(6) 0.0230(2) Uani 1 1 d
O2B O 0.18109(10) 0.16204(8) 0.51211(6) 0.0229(2) Uani 1 1 d
O3B O 0.25809(10) 0.10866(8) 0.38404(6) 0.0219(2) Uani 1 1 d
N1B N 0.38193(13) 0.60077(9) 0.11609(7) 0.0185(2) Uani 1 1 d
H1NB H 0.298(2) 0.5924(14) 0.1202(10) 0.020(4) Uiso 1 1 d
N2B N 0.27243(12) 0.30929(9) 0.37429(7) 0.0181(2) Uani 1 1 d
C1B C 0.44421(14) 0.51458(11) 0.16348(8) 0.0178(3) Uani 1 1 d
C2B C 0.34596(14) 0.41838(11) 0.21857(8) 0.0189(3) Uani 1 1 d
H2B H 0.2508(18) 0.4328(13) 0.2214(9) 0.017(4) Uiso 1 1 d
C3B C 0.38362(14) 0.34341(11) 0.29771(8) 0.0177(3) Uani 1 1 d
H3B H 0.4728(17) 0.3619(13) 0.3053(9) 0.018(4) Uiso 1 1 d
C4B C 0.39115(16) 0.29854(11) 0.22823(9) 0.0214(3) Uani 1 1 d
H4C H 0.3198(18) 0.2456(14) 0.2345(10) 0.024(4) Uiso 1 1 d
H4D H 0.481(2) 0.2876(15) 0.1987(11) 0.029(4) Uiso 1 1 d
C5B C 0.25539(16) 0.39120(12) 0.41989(9) 0.0231(3) Uani 1 1 d
H5C H 0.348(2) 0.4053(15) 0.4295(11) 0.033(5) Uiso 1 1 d
H5D H 0.192(2) 0.3598(16) 0.4745(12) 0.033(5) Uiso 1 1 d
C6B C 0.1984(2) 0.50220(14) 0.37458(11) 0.0337(4) Uani 1 1 d
H6C H 0.1083(17) 0.4815(13) 0.3712(9) 0.014(3) Uiso 1 1 d
H6D H 0.269(2) 0.5393(18) 0.3188(14) 0.048(6) Uiso 1 1 d
C7B C 0.17236(19) 0.58353(14) 0.42390(11) 0.0346(4) Uani 1 1 d
H7C H 0.268(2) 0.5980(18) 0.4351(13) 0.051(6) Uiso 1 1 d
H7D H 0.106(3) 0.548(2) 0.4816(16) 0.069(7) Uiso 1 1 d
C8B C 0.1151(3) 0.6943(2) 0.37935(18) 0.0635(7) Uani 1 1 d
H8D H 0.187(3) 0.717(2) 0.3262(19) 0.077(9) Uiso 1 1 d
H8E H 0.096(3) 0.748(2) 0.4093(15) 0.066(7) Uiso 1 1 d
H8F H 0.023(4) 0.681(3) 0.367(2) 0.101(10) Uiso 1 1 d
C9B C 0.44998(13) 0.15311(10) 0.44702(8) 0.0167(3) Uani 1 1 d
C10B C 0.55331(14) 0.12022(11) 0.38946(8) 0.0188(3) Uani 1 1 d
H10B H 0.5300(18) 0.1039(15) 0.3447(11) 0.029(4) Uiso 1 1 d
C11B C 0.69024(14) 0.11121(11) 0.39773(8) 0.0200(3) Uani 1 1 d
H11B H 0.7586(18) 0.0884(14) 0.3591(10) 0.024(4) Uiso 1 1 d
C12B C 0.72631(14) 0.13517(11) 0.46211(8) 0.0200(3) Uani 1 1 d
C13B C 0.61976(15) 0.16543(11) 0.52023(9) 0.0213(3) Uani 1 1 d
H13B H 0.6436(17) 0.1787(14) 0.5665(11) 0.024(4) Uiso 1 1 d
C14B C 0.48190(15) 0.17483(11) 0.51325(8) 0.0204(3) Uani 1 1 d
H14B H 0.4074(18) 0.1948(14) 0.5548(10) 0.024(4) Uiso 1 1 d
C15B C 0.87649(16) 0.12864(13) 0.46828(10) 0.0262(3) Uani 1 1 d
H15D H 0.883(2) 0.0932(18) 0.5231(14) 0.047(6) Uiso 1 1 d
H15E H 0.916(2) 0.201(2) 0.4491(14) 0.051(6) Uiso 1 1 d
H15F H 0.932(2) 0.086(2) 0.4371(14) 0.054(6) Uiso 1 1 d
C16B C 0.45005(14) 0.70820(11) 0.05713(8) 0.0196(3) Uani 1 1 d
C17B C 0.49428(16) 0.77449(12) 0.10565(10) 0.0246(3) Uani 1 1 d
H17E H 0.413(2) 0.7897(15) 0.1454(11) 0.032(5) Uiso 1 1 d
H17D H 0.565(2) 0.7321(17) 0.1357(12) 0.039(5) Uiso 1 1 d
H17F H 0.541(2) 0.8481(17) 0.0659(12) 0.040(5) Uiso 1 1 d
C18B C 0.33831(17) 0.77400(13) 0.01423(10) 0.0272(3) Uani 1 1 d
H18D H 0.3123(19) 0.7321(16) -0.0157(11) 0.033(5) Uiso 1 1 d
H18E H 0.3781(19) 0.8462(16) -0.0244(12) 0.033(5) Uiso 1 1 d
H18F H 0.254(2) 0.7883(16) 0.0542(12) 0.036(5) Uiso 1 1 d
C19B C 0.57565(17) 0.68622(14) -0.00711(9) 0.0281(3) Uani 1 1 d
H19D H 0.5465(19) 0.6431(16) -0.0347(11) 0.033(5) Uiso 1 1 d
H19E H 0.645(2) 0.6436(16) 0.0185(11) 0.031(4) Uiso 1 1 d
H19F H 0.6194(19) 0.7598(16) -0.0491(12) 0.034(5) Uiso 1 1 d

loop_
_atom_site_aniso_label
_atom_site_aniso_U_11
_atom_site_aniso_U_22
_atom_site_aniso_U_33
_atom_site_aniso_U_23
_atom_site_aniso_U_13
_atom_site_aniso_U_12
S1A 0.01631(18) 0.01633(17) 0.02570(18) -0.00878(13) -0.00747(13) 0.00124(11)
O1A 0.0149(5) 0.0205(5) 0.0353(5) -0.0075(4) -0.0075(4) -0.0011(4)
O2A 0.0183(5) 0.0298(5) 0.0398(6) -0.0204(5) -0.0065(4) 0.0032(4)
O3A 0.0270(6) 0.0194(5) 0.0302(5) -0.0060(4) -0.0151(4) 0.0026(4)
N1A 0.0128(6) 0.0163(5) 0.0220(6) -0.0070(4) -0.0053(4) 0.0003(4)
N2A 0.0187(6) 0.0170(5) 0.0192(5) -0.0061(4) -0.0031(4) -0.0026(4)
C1A 0.0159(7) 0.0177(6) 0.0155(6) -0.0050(5) -0.0036(5) -0.0015(5)
C2A 0.0141(7) 0.0170(6) 0.0209(6) -0.0064(5) -0.0055(5) -0.0018(5)
C3A 0.0158(7) 0.0157(6) 0.0216(7) -0.0063(5) -0.0050(5) -0.0017(5)
C4A 0.0216(8) 0.0171(6) 0.0197(7) -0.0045(5) -0.0039(6) -0.0011(5)
C5A 0.0239(8) 0.0234(7) 0.0189(7) -0.0062(6) -0.0039(5) -0.0044(5)
C6A 0.0228(8) 0.0311(8) 0.0246(7) -0.0077(6) -0.0029(6) -0.0053(6)
C7A 0.0388(10) 0.0346(9) 0.0224(7) -0.0071(6) -0.0004(6) -0.0147(7)
C8A 0.0557(13) 0.0282(9) 0.0392(10) -0.0058(8) -0.0120(9) -0.0095(8)
C9A 0.0178(7) 0.0120(6) 0.0243(7) -0.0060(5) -0.0072(5) 0.0002(5)
C10A 0.0240(7) 0.0138(6) 0.0197(7) -0.0034(5) -0.0059(5) -0.0013(5)
C11A 0.0209(7) 0.0165(6) 0.0238(7) -0.0042(5) -0.0028(6) -0.0030(5)
C12A 0.0220(7) 0.0134(6) 0.0295(7) -0.0059(5) -0.0088(6) -0.0007(5)
C13A 0.0271(8) 0.0206(7) 0.0245(7) -0.0098(5) -0.0104(6) 0.0004(5)
C14A 0.0207(7) 0.0181(6) 0.0239(7) -0.0092(5) -0.0038(6) 0.0000(5)
C15A 0.0222(8) 0.0281(8) 0.0404(9) -0.0132(7) -0.0115(7) -0.0015(6)
C16A 0.0209(7) 0.0149(6) 0.0265(7) -0.0084(5) -0.0063(6) 0.0010(5)
C17A 0.0344(10) 0.0199(8) 0.0515(11) -0.0152(7) -0.0198(8) 0.0000(6)
C18A 0.0224(8) 0.0195(7) 0.0272(7) -0.0018(6) -0.0063(6) -0.0016(5)
C19A 0.0330(9) 0.0281(8) 0.0305(8) -0.0155(7) -0.0013(7) 0.0056(6)
S1B 0.01405(17) 0.01605(16) 0.02012(17) -0.00362(12) -0.00488(12) -0.00228(11)
O1B 0.0152(5) 0.0233(5) 0.0278(5) -0.0027(4) -0.0079(4) -0.0008(4)
O2B 0.0165(5) 0.0239(5) 0.0240(5) -0.0040(4) -0.0023(4) -0.0022(4)
O3B 0.0221(5) 0.0181(5) 0.0269(5) -0.0057(4) -0.0094(4) -0.0040(4)
N1B 0.0122(6) 0.0213(6) 0.0201(6) -0.0029(4) -0.0054(4) -0.0017(4)
N2B 0.0176(6) 0.0160(5) 0.0199(5) -0.0046(4) -0.0052(4) -0.0007(4)
C1B 0.0159(7) 0.0197(6) 0.0186(6) -0.0063(5) -0.0053(5) 0.0000(5)
C2B 0.0149(7) 0.0201(7) 0.0216(7) -0.0044(5) -0.0073(5) -0.0013(5)
C3B 0.0149(7) 0.0173(6) 0.0206(7) -0.0044(5) -0.0060(5) -0.0007(5)
C4B 0.0228(8) 0.0196(7) 0.0218(7) -0.0059(5) -0.0060(6) -0.0014(5)
C5B 0.0238(8) 0.0217(7) 0.0247(7) -0.0095(6) -0.0047(6) -0.0010(5)
C6B 0.0415(10) 0.0266(8) 0.0391(9) -0.0143(7) -0.0181(8) 0.0086(7)
C7B 0.0334(10) 0.0285(8) 0.0452(10) -0.0180(7) -0.0088(8) 0.0045(6)
C8B 0.096(2) 0.0427(12) 0.0787(17) -0.0387(12) -0.0524(16) 0.0355(12)
C9B 0.0149(7) 0.0139(6) 0.0195(6) -0.0021(5) -0.0053(5) -0.0017(4)
C10B 0.0215(7) 0.0154(6) 0.0191(6) -0.0042(5) -0.0058(5) -0.0010(5)
C11B 0.0180(7) 0.0175(6) 0.0212(7) -0.0043(5) -0.0020(5) 0.0008(5)
C12B 0.0188(7) 0.0141(6) 0.0228(7) 0.0009(5) -0.0063(5) -0.0026(5)
C13B 0.0226(8) 0.0210(7) 0.0213(7) -0.0054(5) -0.0083(6) -0.0024(5)
C14B 0.0203(7) 0.0203(6) 0.0203(6) -0.0066(5) -0.0045(5) -0.0002(5)
C15B 0.0183(8) 0.0279(8) 0.0284(8) -0.0019(6) -0.0080(6) -0.0022(6)
C16B 0.0177(7) 0.0195(6) 0.0182(6) -0.0014(5) -0.0044(5) -0.0014(5)
C17B 0.0225(8) 0.0217(7) 0.0304(8) -0.0074(6) -0.0095(6) 0.0007(5)
C18B 0.0265(8) 0.0253(8) 0.0260(7) 0.0003(6) -0.0118(6) -0.0001(6)
C19B 0.0270(8) 0.0307(8) 0.0201(7) -0.0041(6) -0.0006(6) 0.0008(6)

loop_
_atom_type_symbol
_atom_type_description
_atom_type_scat_dispersion_real
_atom_type_scat_dispersion_imag
_atom_type_scat_source
C C 0.0181 0.0091 'International Tables Vol C Tables 4.2.6.8 and 6.1.1.4'
H H 0.0000 0.0000 'International Tables Vol C Tables 4.2.6.8 and 6.1.1.4'
N N 0.0311 0.0180 'International Tables Vol C Tables 4.2.6.8 and 6.1.1.4'
O O 0.0492 0.0322 'International Tables Vol C Tables 4.2.6.8 and 6.1.1.4'
S S 0.3331 0.5567 'International Tables Vol C Tables 4.2.6.8 and 6.1.1.4'

loop_
_geom_angle_atom_site_label_1
_geom_angle_atom_site_label_2
_geom_angle_atom_site_label_3
_geom_angle
O2A S1A O3A 120.20(6)
O2A S1A N2A 106.20(6)
O3A S1A N2A 107.19(6)
O2A S1A C9A 108.53(6)
O3A S1A C9A 107.68(6)
N2A S1A C9A 106.25(6)
C1A N1A C16A 126.14(12)
C1A N1A H1NA 116.9(11)
C16A N1A H1NA 116.7(11)
C3A N2A C5A 112.34(11)
C3A N2A S1A 116.57(9)
C5A N2A S1A 117.97(9)
O1A C1A N1A 124.70(12)
O1A C1A C2A 121.89(11)
N1A C1A C2A 113.40(11)
C1A C2A C3A 117.56(11)
C1A C2A C4A 120.99(12)
C3A C2A C4A 58.72(9)
C1A C2A H2A 116.4(10)
C3A C2A H2A 116.2(10)
C4A C2A H2A 114.6(10)
N2A C3A C4A 122.04(12)
N2A C3A C2A 116.85(11)
C4A C3A C2A 60.78(8)
N2A C3A H3A 115.0(9)
C4A C3A H3A 116.6(9)
C2A C3A H3A 114.3(9)
C3A C4A C2A 60.51(8)
C3A C4A H4A 115.7(10)
C2A C4A H4A 116.8(10)
C3A C4A H4B 117.4(10)
C2A C4A H4B 116.0(11)
H4A C4A H4B 117.8(15)
N2A C5A C6A 111.90(11)
N2A C5A H5A 106.9(9)
C6A C5A H5A 109.7(9)
N2A C5A H5B 111.3(11)
C6A C5A H5B 108.7(11)
H5A C5A H5B 108.3(14)
C7A C6A C5A 112.48(13)
C7A C6A H6A 111.4(11)
C5A C6A H6A 108.7(11)
C7A C6A H6B 106.8(10)
C5A C6A H6B 109.9(10)
H6A C6A H6B 107.5(14)
C6A C7A C8A 112.91(14)
C6A C7A H7A 108.9(12)
C8A C7A H7A 108.2(12)
C6A C7A H7B 107.4(12)
C8A C7A H7B 108.1(12)
H7A C7A H7B 111.4(17)
C7A C8A H8A 109.0(13)
C7A C8A H8B 114.5(14)
H8A C8A H8B 105.3(18)
C7A C8A H8C 114.5(14)
H8A C8A H8C 106.5(18)
H8B C8A H8C 106.4(19)
C14A C9A C10A 120.98(12)
C14A C9A S1A 119.75(10)
C10A C9A S1A 119.18(10)
C11A C10A C9A 118.92(12)
C11A C10A H10A 120.0(10)
C9A C10A H10A 121.0(10)
C10A C11A C12A 121.42(13)
C10A C11A H11A 117.9(11)
C12A C11A H11A 120.7(11)
C11A C12A C13A 118.41(12)
C11A C12A C15A 121.00(13)
C13A C12A C15A 120.56(13)
C14A C13A C12A 121.15(13)
C14A C13A H13A 118.0(11)
C12A C13A H13A 120.8(11)
C13A C14A C9A 119.10(13)
C13A C14A H14A 119.8(10)
C9A C14A H14A 121.1(10)
C12A C15A H15A 111.2(14)
C12A C15A H15B 110.4(16)
H15A C15A H15B 105(2)
C12A C15A H15C 110.3(17)
H15A C15A H15C 106(2)
H15B C15A H15C 114(2)
N1A C16A C19A 110.76(11)
N1A C16A C18A 109.50(11)
C19A C16A C18A 110.89(12)
N1A C16A C17A 105.68(11)
C19A C16A C17A 110.38(13)
C18A C16A C17A 109.49(12)
C16A C17A H17A 110.0(12)
C16A C17A H17B 108.0(12)
H17A C17A H17B 110.7(16)
C16A C17A H17C 109.8(12)
H17A C17A H17C 110.7(17)
H17B C17A H17C 107.6(16)
C16A C18A H18A 111.6(10)
C16A C18A H18B 110.2(10)
H18A C18A H18B 105.8(15)
C16A C18A H18C 108.8(11)
H18A C18A H18C 110.3(15)
H18B C18A H18C 110.0(15)
C16A C19A H19A 108.3(11)
C16A C19A H19B 110.3(12)
H19A C19A H19B 109.5(16)
C16A C19A H19C 108.3(12)
H19A C19A H19C 109.3(16)
H19B C19A H19C 111.2(16)
O3B S1B O2B 119.80(6)
O3B S1B N2B 106.68(6)
O2B S1B N2B 106.57(6)
O3B S1B C9B 108.10(6)
O2B S1B C9B 108.96(6)
N2B S1B C9B 105.89(6)
C1B N1B C16B 126.27(12)
C1B N1B H1NB 116.5(11)
C16B N1B H1NB 117.2(11)
C3B N2B C5B 111.98(10)
C3B N2B S1B 114.33(9)
C5B N2B S1B 115.18(9)
O1B C1B N1B 124.69(12)
O1B C1B C2B 121.76(12)
N1B C1B C2B 113.53(12)
C1B C2B C4B 120.29(12)
C1B C2B C3B 117.22(11)
C4B C2B C3B 59.13(9)
C1B C2B H2B 115.4(9)
C4B C2B H2B 116.3(9)
C3B C2B H2B 117.0(9)
N2B C3B C4B 121.86(11)
N2B C3B C2B 118.16(11)
C4B C3B C2B 60.39(9)
N2B C3B H3B 114.0(9)
C4B C3B H3B 116.8(9)
C2B C3B H3B 115.2(9)
C3B C4B C2B 60.48(9)
C3B C4B H4C 118.7(10)
C2B C4B H4C 116.9(10)
C3B C4B H4D 116.2(11)
C2B C4B H4D 117.6(11)
H4C C4B H4D 115.8(15)
N2B C5B C6B 112.84(12)
N2B C5B H5C 110.2(10)
C6B C5B H5C 108.8(10)
N2B C5B H5D 109.4(11)
C6B C5B H5D 108.5(11)
H5C C5B H5D 106.8(15)
C5B C6B C7B 112.79(13)
C5B C6B H6C 103.2(9)
C7B C6B H6C 107.5(9)
C5B C6B H6D 109.3(12)
C7B C6B H6D 108.1(12)
H6C C6B H6D 116.0(15)
C8B C7B C6B 113.16(16)
C8B C7B H7C 109.0(12)
C6B C7B H7C 108.2(12)
C8B C7B H7D 109.8(14)
C6B C7B H7D 110.7(14)
H7C C7B H7D 105.6(18)
C7B C8B H8D 100.6(17)
C7B C8B H8E 115.7(15)
H8D C8B H8E 116(2)
C7B C8B H8F 109.8(19)
H8D C8B H8F 108(2)
H8E C8B H8F 107(2)
C10B C9B C14B 120.89(12)
C10B C9B S1B 119.40(10)
C14B C9B S1B 119.63(10)
C11B C10B C9B 119.02(12)
C11B C10B H10B 120.7(10)
C9B C10B H10B 120.3(10)
C10B C11B C12B 121.49(13)
C10B C11B H11B 118.4(10)
C12B C11B H11B 120.2(10)
C11B C12B C13B 118.25(12)
C11B C12B C15B 120.65(13)
C13B C12B C15B 121.10(13)
C14B C13B C12B 121.22(12)
C14B C13B H13B 120.2(10)
C12B C13B H13B 118.5(10)
C13B C14B C9B 119.09(13)
C13B C14B H14B 120.8(10)
C9B C14B H14B 120.1(10)
C12B C15B H15D 111.5(13)
C12B C15B H15E 109.9(13)
H15D C15B H15E 108.6(18)
C12B C15B H15F 112.4(14)
H15D C15B H15F 105.6(18)
H15E C15B H15F 108.7(19)
N1B C16B C19B 110.43(11)
N1B C16B C17B 109.56(11)
C19B C16B C17B 111.13(12)
N1B C16B C18B 106.09(11)
C19B C16B C18B 110.44(12)
C17B C16B C18B 109.06(12)
C16B C17B H17E 110.4(11)
C16B C17B H17D 110.6(11)
H17E C17B H17D 109.9(15)
C16B C17B H17F 110.2(11)
H17E C17B H17F 109.2(15)
H17D C17B H17F 106.4(16)
C16B C18B H18D 108.1(11)
C16B C18B H18E 108.9(11)
H18D C18B H18E 109.5(15)
C16B C18B H18F 112.8(11)
H18D C18B H18F 109.5(15)
H18E C18B H18F 108.0(15)
C16B C19B H19D 109.6(11)
C16B C19B H19E 111.7(11)
H19D C19B H19E 106.2(16)
C16B C19B H19F 110.4(10)
H19D C19B H19F 109.9(15)
H19E C19B H19F 109.0(15)

loop_
_geom_bond_atom_site_label_1
_geom_bond_atom_site_label_2
_geom_bond_distance
S1A O2A 1.4312(10)
S1A O3A 1.4313(11)
S1A N2A 1.6493(11)
S1A C9A 1.7659(13)
O1A C1A 1.2338(16)
N1A C1A 1.3433(17)
N1A C16A 1.4800(17)
N1A H1NA 0.814(18)
N2A C3A 1.4474(17)
N2A C5A 1.4838(17)
C1A C2A 1.4920(18)
C2A C3A 1.5120(17)
C2A C4A 1.5161(18)
C2A H2A 0.940(18)
C3A C4A 1.4846(19)
C3A H3A 0.949(16)
C4A H4A 0.938(18)
C4A H4B 0.940(18)
C5A C6A 1.523(2)
C5A H5A 1.014(17)
C5A H5B 0.950(18)
C6A C7A 1.521(2)
C6A H6A 1.006(19)
C6A H6B 1.000(19)
C7A C8A 1.522(3)
C7A H7A 0.99(2)
C7A H7B 0.97(2)
C8A H8A 0.99(2)
C8A H8B 0.98(3)
C8A H8C 0.96(2)
C9A C14A 1.3913(19)
C9A C10A 1.3918(19)
C10A C11A 1.385(2)
C10A H10A 0.949(17)
C11A C12A 1.396(2)
C11A H11A 0.960(18)
C12A C13A 1.396(2)
C12A C15A 1.506(2)
C13A C14A 1.387(2)
C13A H13A 0.961(19)
C14A H14A 0.949(17)
C15A H15A 0.96(3)
C15A H15B 0.90(3)
C15A H15C 0.88(3)
C16A C19A 1.525(2)
C16A C18A 1.525(2)
C16A C17A 1.5277(19)
C17A H17A 0.96(2)
C17A H17B 0.93(2)
C17A H17C 0.94(2)
C18A H18A 0.974(18)
C18A H18B 0.966(19)
C18A H18C 0.969(19)
C19A H19A 0.96(2)
C19A H19B 0.98(2)
C19A H19C 0.97(2)
S1B O3B 1.4319(10)
S1B O2B 1.4339(10)
S1B N2B 1.6676(11)
S1B C9B 1.7663(13)
O1B C1B 1.2368(16)
N1B C1B 1.3431(17)
N1B C16B 1.4787(17)
N1B H1NB 0.825(18)
N2B C3B 1.4535(17)
N2B C5B 1.4828(17)
C1B C2B 1.4973(18)
C2B C4B 1.5104(19)
C2B C3B 1.5117(18)
C2B H2B 0.933(16)
C3B C4B 1.4911(19)
C3B H3B 0.977(16)
C4B H4C 0.964(17)
C4B H4D 0.928(19)
C5B C6B 1.507(2)
C5B H5C 1.007(19)
C5B H5D 0.968(19)
C6B C7B 1.521(2)
C6B H6C 0.965(16)
C6B H6D 1.02(2)
C7B C8B 1.502(3)
C7B H7C 1.05(2)
C7B H7D 1.02(3)
C8B H8D 0.98(3)
C8B H8E 0.98(3)
C8B H8F 1.02(3)
C9B C10B 1.3865(19)
C9B C14B 1.3914(19)
C10B C11B 1.385(2)
C10B H10B 0.958(18)
C11B C12B 1.394(2)
C11B H11B 0.930(17)
C12B C13B 1.394(2)
C12B C15B 1.504(2)
C13B C14B 1.387(2)
C13B H13B 0.967(17)
C14B H14B 0.978(17)
C15B H15D 0.93(2)
C15B H15E 0.94(2)
C15B H15F 0.94(2)
C16B C19B 1.524(2)
C16B C17B 1.5280(19)
C16B C18B 1.5282(19)
C17B H17E 0.973(19)
C17B H17D 1.00(2)
C17B H17F 1.01(2)
C18B H18D 0.947(19)
C18B H18E 0.97(2)
C18B H18F 0.99(2)
C19B H19D 0.940(19)
C19B H19E 0.948(19)
C19B H19F 1.01(2)

loop_
_geom_hbond_atom_site_label_D
_geom_hbond_atom_site_label_H
_geom_hbond_atom_site_label_A
_geom_hbond_distance_DH
_geom_hbond_distance_HA
_geom_hbond_distance_DA
_geom_hbond_angle_DHA
_geom_hbond_site_symmetry_A
N1A H1NA O1B 0.814(18) 2.233(18) 3.0423(16) 172.6(15) 2_666
N1B H1NB O1A 0.825(18) 2.135(19) 2.9581(16) 175.8(16) 2_566

loop_
_geom_torsion_atom_site_label_1
_geom_torsion_atom_site_label_2
_geom_torsion_atom_site_label_3
_geom_torsion_atom_site_label_4
_geom_torsion
O2A S1A N2A C3A 171.14(9)
O3A S1A N2A C3A -59.20(10)
C9A S1A N2A C3A 55.71(11)
O2A S1A N2A C5A 32.83(11)
O3A S1A N2A C5A 162.48(10)
C9A S1A N2A C5A -82.60(11)
C16A N1A C1A O1A -3.1(2)
C16A N1A C1A C2A 176.11(11)
O1A C1A C2A C3A 24.26(18)
N1A C1A C2A C3A -155.00(11)
O1A C1A C2A C4A -44.04(18)
N1A C1A C2A C4A 136.70(12)
C5A N2A C3A C4A -148.98(12)
S1A N2A C3A C4A 70.44(14)
C5A N2A C3A C2A -78.17(14)
S1A N2A C3A C2A 141.25(10)
C1A C2A C3A N2A 135.28(12)
C4A C2A C3A N2A -113.47(13)
C1A C2A C3A C4A -111.25(14)
N2A C3A C4A C2A 105.09(13)
C1A C2A C4A C3A 105.47(13)
C3A N2A C5A C6A 106.18(13)
S1A N2A C5A C6A -113.84(12)
N2A C5A C6A C7A -157.47(12)
C5A C6A C7A C8A 73.84(18)
O2A S1A C9A C14A -23.46(12)
O3A S1A C9A C14A -155.05(10)
N2A S1A C9A C14A 90.37(11)
O2A S1A C9A C10A 159.90(10)
O3A S1A C9A C10A 28.32(12)
N2A S1A C9A C10A -86.26(11)
C14A C9A C10A C11A -0.28(19)
S1A C9A C10A C11A 176.31(10)
C9A C10A C11A C12A -0.06(19)
C10A C11A C12A C13A 1.0(2)
C10A C11A C12A C15A -176.92(13)
C11A C12A C13A C14A -1.6(2)
C15A C12A C13A C14A 176.29(13)
C12A C13A C14A C9A 1.3(2)
C10A C9A C14A C13A -0.34(19)
S1A C9A C14A C13A -176.91(10)
C1A N1A C16A C19A 55.29(17)
C1A N1A C16A C18A -67.31(17)
C1A N1A C16A C17A 174.85(13)
O3B S1B N2B C3B -62.64(10)
O2B S1B N2B C3B 168.28(9)
C9B S1B N2B C3B 52.35(10)
O3B S1B N2B C5B 165.57(9)
O2B S1B N2B C5B 36.48(11)
C9B S1B N2B C5B -79.45(10)
C16B N1B C1B O1B -0.4(2)
C16B N1B C1B C2B 178.50(11)
O1B C1B C2B C4B -43.63(18)
N1B C1B C2B C4B 137.42(12)
O1B C1B C2B C3B 24.79(18)
N1B C1B C2B C3B -154.15(12)
C5B N2B C3B C4B -159.59(12)
S1B N2B C3B C4B 67.08(14)
C5B N2B C3B C2B -88.69(14)
S1B N2B C3B C2B 137.99(10)
C1B C2B C3B N2B 136.69(12)
C4B C2B C3B N2B -112.61(13)
C1B C2B C3B C4B -110.69(14)
N2B C3B C4B C2B 106.61(13)
C1B C2B C4B C3B 105.54(13)
C3B N2B C5B C6B 68.46(16)
S1B N2B C5B C6B -158.63(11)
N2B C5B C6B C7B 176.41(13)
C5B C6B C7B C8B -179.80(19)
O3B S1B C9B C10B 24.86(12)
O2B S1B C9B C10B 156.55(10)
N2B S1B C9B C10B -89.16(11)
O3B S1B C9B C14B -158.37(10)
O2B S1B C9B C14B -26.67(12)
N2B S1B C9B C14B 87.61(11)
C14B C9B C10B C11B -1.22(19)
S1B C9B C10B C11B 175.51(10)
C9B C10B C11B C12B -0.45(19)
C10B C11B C12B C13B 1.96(19)
C10B C11B C12B C15B -177.92(12)
C11B C12B C13B C14B -1.85(19)
C15B C12B C13B C14B 178.02(13)
C12B C13B C14B C9B 0.2(2)
C10B C9B C14B C13B 1.3(2)
S1B C9B C14B C13B -175.40(10)
C1B N1B C16B C19B 56.26(17)
C1B N1B C16B C17B -66.47(17)
C1B N1B C16B C18B 175.95(13)
